data_4508686
loop_
_publ_author_name
'Eubank, Jarrod F.'
'Walsh, Rosa D.'
'Poddar, Pankaj'
'Srikanth, Hariharan'
'Larsen, Randy W.'
'Eddaoudi, Mohamed'

_publ_section_title
;
 Metal&#x2212;Organic Framework Diversity via Heterocoordination of a
 Multifunctional Ligand:&#x2009; SrAl2and a Novel (3,4)-Connected Network
;
_journal_issue 6
_journal_name_full 'Crystal Growth &amp; Design'
_journal_page_first 1453
_journal_paper_doi 10.1021/cg060087l
_journal_volume 6
_journal_year 2006
_chemical_formula_sum 'C10 H10 Cu N2 O5'
_chemical_formula_weight 301.74
_chemical_name_systematic
; 
 ? 
;
_space_group_IT_number 14
_symmetry_cell_setting monoclinic
_symmetry_space_group_name_Hall '-P 2ybc'
_symmetry_space_group_name_H-M 'P 1 21/c 1'
_atom_sites_solution_hydrogens geom
_atom_sites_solution_primary direct
_atom_sites_solution_secondary difmap
_audit_creation_method SHELXL-97
_cell_angle_alpha 90.00
_cell_angle_beta 90.778(3)
_cell_angle_gamma 90.00
_cell_formula_units_Z 4
_cell_length_a 7.3361(10)
_cell_length_b 10.7496(15)
_cell_length_c 14.028(2)
_cell_measurement_reflns_used 2752
_cell_measurement_temperature 100(2)
_cell_measurement_theta_max 28.30
_cell_measurement_theta_min 2.39
_cell_volume 1106.1(3)
_computing_cell_refinement 'Bruker SMART'
_computing_data_collection 'Bruker SMART'
_computing_data_reduction 'Bruker SAINT'
_computing_molecular_graphics 'Bruker SHELXTL'
_computing_publication_material 'Bruker SHELXTL'
_computing_structure_refinement 'SHELXL-97 (Sheldrick, 1997)'
_computing_structure_solution 'SHELXS-97 (Sheldrick, 1990)'
_diffrn_ambient_temperature 100(2)
_diffrn_measured_fraction_theta_full 0.902
_diffrn_measured_fraction_theta_max 0.902
_diffrn_measurement_device_type 'CCD area detector'
_diffrn_measurement_method 'phi and omega scans'
_diffrn_radiation_monochromator graphite
_diffrn_radiation_source 'fine-focus sealed tube'
_diffrn_radiation_type MoK\a
_diffrn_radiation_wavelength 0.71073
_diffrn_reflns_av_R_equivalents 0.0419
_diffrn_reflns_av_sigmaI/netI 0.0642
_diffrn_reflns_limit_h_max 9
_diffrn_reflns_limit_h_min -9
_diffrn_reflns_limit_k_max 13
_diffrn_reflns_limit_k_min -12
_diffrn_reflns_limit_l_max 18
_diffrn_reflns_limit_l_min -5
_diffrn_reflns_number 4813
_diffrn_reflns_theta_full 28.29
_diffrn_reflns_theta_max 28.29
_diffrn_reflns_theta_min 2.39
_exptl_absorpt_coefficient_mu 1.990
_exptl_absorpt_correction_T_max 1.000
_exptl_absorpt_correction_T_min 0.754
_exptl_absorpt_correction_type none
_exptl_crystal_colour light
_exptl_crystal_density_diffrn 1.812
_exptl_crystal_density_meas 0
_exptl_crystal_density_method 'not measured'
_exptl_crystal_description column
_exptl_crystal_F_000 612
_exptl_crystal_size_max 0.05
_exptl_crystal_size_mid 0.05
_exptl_crystal_size_min 0.05
_refine_diff_density_max 0.841
_refine_diff_density_min -0.617
_refine_diff_density_rms 0.118
_refine_ls_extinction_method none
_refine_ls_goodness_of_fit_ref 1.115
_refine_ls_hydrogen_treatment mixed
_refine_ls_matrix_type full
_refine_ls_number_parameters 165
_refine_ls_number_reflns 2482
_refine_ls_number_restraints 0
_refine_ls_restrained_S_all 1.115
_refine_ls_R_factor_all 0.0596
_refine_ls_R_factor_gt 0.0508
_refine_ls_shift/su_max 0.000
_refine_ls_shift/su_mean 0.000
_refine_ls_structure_factor_coef Fsqd
_refine_ls_weighting_details 'calc w=1/[\s^2^(Fo^2^)+(0.0199P)^2^+2.9243P] where P=(Fo^2^+2Fc^2^)/3'
_refine_ls_weighting_scheme calc
_refine_ls_wR_factor_gt 0.1074
_refine_ls_wR_factor_ref 0.1114
_reflns_number_gt 2182
_reflns_number_total 2482
_reflns_threshold_expression >2sigma(I)
_cod_data_source_file cg060087lsup1.cif
_cod_data_source_block me020
_cod_depositor_comments
;
The following automatic conversions were performed:

'_symmetry_cell_setting' value 'Monoclinic' changed to 'monoclinic'
according to /home/saulius/struct/CIF-dictionaries/cif_core.dic
dictionary named 'cif_core.dic' version 2.4.2 from 2011-04-26.

Automatic conversion script
Id: cif_fix_values 1891 2012-01-12 08:04:46Z andrius 
;
_cod_original_sg_symbol_H-M P2(1)/c
_cod_database_code 4508686

loop_
_symmetry_equiv_pos_as_xyz
'x, y, z'
'-x, y+1/2, -z+1/2'
'-x, -y, -z'
'x, -y-1/2, z-1/2'

loop_
_atom_site_label
_atom_site_type_symbol
_atom_site_fract_x
_atom_site_fract_y
_atom_site_fract_z
_atom_site_U_iso_or_equiv
_atom_site_adp_type
_atom_site_occupancy
_atom_site_symmetry_multiplicity
_atom_site_calc_flag
_atom_site_refinement_flags
Cu1 Cu 0.08893(6) 0.09210(4) 0.11987(3) 0.01043(14) Uani 1 1 d .
O1 O 0.2681(3) 0.2296(2) 0.14300(18) 0.0134(5) Uani 1 1 d .
O2 O -0.1015(3) 0.2050(2) 0.06900(18) 0.0145(5) Uani 1 1 d .
O3 O 0.2114(4) 0.0781(3) -0.02762(18) 0.0168(6) Uani 1 1 d .
O4 O -0.1058(3) -0.0120(2) 0.16897(17) 0.0134(5) Uani 1 1 d .
O5 O 0.1712(4) 0.2022(3) 0.2918(2) 0.0223(6) Uani 1 1 d .
N1 N 0.2778(4) -0.0311(3) 0.1631(2) 0.0114(6) Uani 1 1 d .
N2 N -0.2011(5) 0.3480(3) -0.0382(2) 0.0206(7) Uani 1 1 d .
C1 C 0.2758(5) 0.2462(3) 0.2333(3) 0.0127(7) Uani 1 1 d .
C2 C 0.4321(5) 0.3260(3) 0.2690(2) 0.0117(7) Uani 1 1 d .
C3 C 0.4063(5) 0.4135(3) 0.3406(3) 0.0112(7) Uani 1 1 d .
C4 C 0.6082(5) 0.3083(4) 0.2360(3) 0.0145(8) Uani 1 1 d .
H4 H 0.6311 0.2470 0.1888 0.017 Uiso 1 1 calc R
C5 C 0.4467(5) -0.0159(3) 0.1286(2) 0.0113(7) Uani 1 1 d .
H5 H 0.4656 0.0458 0.0813 0.014 Uiso 1 1 calc R
C6 C 0.2254(5) 0.0591(3) -0.1136(2) 0.0098(7) Uani 1 1 d .
C7 C 0.2500(5) -0.1200(4) 0.2282(3) 0.0146(8) Uani 1 1 d .
H7 H 0.1299 -0.1342 0.2504 0.017 Uiso 1 1 calc R
C8 C -0.0724(6) 0.2805(4) 0.0024(3) 0.0191(8) Uani 1 1 d .
H8 H 0.0487 0.2892 -0.0197 0.023 Uiso 1 1 calc R
C9 C -0.3927(6) 0.3348(4) -0.0116(3) 0.0245(9) Uani 1 1 d .
H9A H -0.4142 0.2502 0.0117 0.037 Uiso 1 1 calc R
H9B H -0.4710 0.3508 -0.0674 0.037 Uiso 1 1 calc R
H9C H -0.4209 0.3947 0.0388 0.037 Uiso 1 1 calc R
C10 C -0.1608(8) 0.4401(4) -0.1105(3) 0.0366(12) Uani 1 1 d .
H10A H -0.0297 0.4401 -0.1228 0.055 Uiso 1 1 calc R
H10B H -0.1978 0.5225 -0.0881 0.055 Uiso 1 1 calc R
H10C H -0.2278 0.4198 -0.1694 0.055 Uiso 1 1 calc R

loop_
_atom_site_aniso_label
_atom_site_aniso_U_11
_atom_site_aniso_U_22
_atom_site_aniso_U_33
_atom_site_aniso_U_23
_atom_site_aniso_U_13
_atom_site_aniso_U_12
Cu1 0.0056(2) 0.0117(2) 0.0140(2) 0.00091(17) 0.00034(15) 0.00002(17)
O1 0.0100(13) 0.0146(13) 0.0154(12) -0.0016(10) -0.0019(10) -0.0021(10)
O2 0.0112(13) 0.0156(13) 0.0168(13) 0.0010(10) 0.0018(10) 0.0023(11)
O3 0.0141(13) 0.0227(15) 0.0137(13) -0.0021(11) 0.0045(10) 0.0018(11)
O4 0.0089(12) 0.0184(14) 0.0128(12) 0.0034(10) 0.0006(9) -0.0025(11)
O5 0.0208(15) 0.0253(16) 0.0211(14) -0.0096(12) 0.0086(12) -0.0132(13)
N1 0.0054(14) 0.0134(15) 0.0154(15) 0.0004(12) -0.0013(11) -0.0009(12)
N2 0.0248(19) 0.0190(18) 0.0181(16) 0.0038(14) 0.0067(14) 0.0085(15)
C1 0.0076(17) 0.0114(17) 0.0190(18) -0.0076(14) -0.0010(14) 0.0019(14)
C2 0.0082(17) 0.0136(18) 0.0131(16) 0.0009(14) -0.0012(13) -0.0023(14)
C3 0.0089(17) 0.0100(17) 0.0147(16) 0.0041(14) -0.0015(13) 0.0004(14)
C4 0.0131(18) 0.0157(19) 0.0148(17) -0.0031(14) 0.0003(14) -0.0009(15)
C5 0.0101(17) 0.0102(17) 0.0137(16) -0.0004(13) 0.0007(13) -0.0003(14)
C6 0.0088(17) 0.0085(16) 0.0121(16) 0.0015(13) 0.0000(13) 0.0020(13)
C7 0.0070(17) 0.0174(19) 0.0193(18) 0.0035(14) 0.0024(13) -0.0032(14)
C8 0.021(2) 0.0131(18) 0.023(2) 0.0014(15) 0.0077(16) 0.0037(16)
C9 0.021(2) 0.025(2) 0.027(2) 0.0031(18) -0.0037(17) 0.0066(18)
C10 0.051(3) 0.027(3) 0.032(3) 0.014(2) 0.018(2) 0.016(2)

loop_
_atom_type_symbol
_atom_type_description
_atom_type_scat_dispersion_real
_atom_type_scat_dispersion_imag
_atom_type_scat_source
C C 0.0033 0.0016 'International Tables Vol C Tables 4.2.6.8 and 6.1.1.4'
H H 0.0000 0.0000 'International Tables Vol C Tables 4.2.6.8 and 6.1.1.4'
N N 0.0061 0.0033 'International Tables Vol C Tables 4.2.6.8 and 6.1.1.4'
O O 0.0106 0.0060 'International Tables Vol C Tables 4.2.6.8 and 6.1.1.4'
Cu Cu 0.3201 1.2651 'International Tables Vol C Tables 4.2.6.8 and 6.1.1.4'

loop_
_geom_angle_atom_site_label_1
_geom_angle_atom_site_label_2
_geom_angle_atom_site_label_3
_geom_angle
_geom_angle_site_symmetry_1
_geom_angle_site_symmetry_3
O4 Cu1 O2 87.84(11) . .
O4 Cu1 O1 148.22(11) . .
O2 Cu1 O1 93.70(11) . .
O4 Cu1 N1 91.19(12) . .
O2 Cu1 N1 175.64(12) . .
O1 Cu1 N1 89.37(11) . .
O4 Cu1 O3 125.81(10) . .
O2 Cu1 O3 89.89(10) . .
O1 Cu1 O3 85.96(10) . .
N1 Cu1 O3 87.24(11) . .
C1 O1 Cu1 106.5(2) . .
C8 O2 Cu1 122.6(3) . .
C6 O3 Cu1 160.7(3) . .
C6 O4 Cu1 121.1(2) 3 .
C7 N1 C5 118.8(3) . .
C7 N1 Cu1 124.5(3) . .
C5 N1 Cu1 116.5(2) . .
C8 N2 C10 121.8(4) . .
C8 N2 C9 121.5(3) . .
C10 N2 C9 116.7(4) . .
O5 C1 O1 126.0(3) . .
O5 C1 C2 118.5(3) . .
O1 C1 C2 115.5(3) . .
C3 C2 C4 118.0(3) . .
C3 C2 C1 120.8(3) . .
C4 C2 C1 121.0(3) . .
C5 C3 C2 118.9(3) 2_655 .
C5 C3 C6 116.5(3) 2_655 4_566
C2 C3 C6 124.6(3) . 4_566
C7 C4 C2 120.0(3) 2_655 .
N1 C5 C3 122.6(3) . 2_645
O3 C6 O4 126.9(3) . 3
O3 C6 C3 118.0(3) . 4_565
O4 C6 C3 114.9(3) 3 4_565
N1 C7 C4 121.6(3) . 2_645
O2 C8 N2 123.4(4) . .

loop_
_geom_bond_atom_site_label_1
_geom_bond_atom_site_label_2
_geom_bond_distance
_geom_bond_site_symmetry_2
Cu1 O4 1.948(3) .
Cu1 O2 1.976(3) .
Cu1 O1 2.001(3) .
Cu1 N1 2.005(3) .
Cu1 O3 2.272(3) .
O1 C1 1.280(4) .
O2 C8 1.258(5) .
O3 C6 1.229(4) .
O4 C6 1.269(4) 3
O5 C1 1.226(5) .
N1 C7 1.340(5) .
N1 C5 1.346(5) .
N2 C8 1.314(5) .
N2 C10 1.450(5) .
N2 C9 1.466(5) .
C1 C2 1.512(5) .
C2 C3 1.391(5) .
C2 C4 1.392(5) .
C3 C5 1.384(5) 2_655
C3 C6 1.511(5) 4_566
C4 C7 1.384(5) 2_655
C5 C3 1.384(5) 2_645
C6 O4 1.269(4) 3
C6 C3 1.511(5) 4_565
C7 C4 1.384(5) 2_645

loop_
_geom_torsion_atom_site_label_1
_geom_torsion_atom_site_label_2
_geom_torsion_atom_site_label_3
_geom_torsion_atom_site_label_4
_geom_torsion
_geom_torsion_site_symmetry_4
O4 Cu1 O1 C1 14.8(3) .
O2 Cu1 O1 C1 106.7(2) .
N1 Cu1 O1 C1 -76.4(2) .
O3 Cu1 O1 C1 -163.7(2) .
O4 Cu1 O2 C8 -159.0(3) .
O1 Cu1 O2 C8 52.8(3) .
N1 Cu1 O2 C8 -81.8(16) .
O3 Cu1 O2 C8 -33.1(3) .
O4 Cu1 O3 C6 30.8(8) .
O2 Cu1 O3 C6 -56.4(8) .
O1 Cu1 O3 C6 -150.1(8) .
N1 Cu1 O3 C6 120.3(8) .
O2 Cu1 O4 C6 59.4(3) 3
O1 Cu1 O4 C6 152.9(3) 3
N1 Cu1 O4 C6 -116.4(3) 3
O3 Cu1 O4 C6 -28.9(3) 3
O4 Cu1 N1 C7 -18.3(3) .
O2 Cu1 N1 C7 -95.4(16) .
O1 Cu1 N1 C7 129.9(3) .
O3 Cu1 N1 C7 -144.1(3) .
O4 Cu1 N1 C5 166.7(3) .
O2 Cu1 N1 C5 89.7(16) .
O1 Cu1 N1 C5 -45.1(3) .
O3 Cu1 N1 C5 40.9(3) .
Cu1 O1 C1 O5 -11.6(5) .
Cu1 O1 C1 C2 167.2(2) .
O5 C1 C2 C3 -42.3(5) .
O1 C1 C2 C3 138.9(3) .
O5 C1 C2 C4 133.3(4) .
O1 C1 C2 C4 -45.5(5) .
C4 C2 C3 C5 4.0(5) 2_655
C1 C2 C3 C5 179.8(3) 2_655
C4 C2 C3 C6 -178.0(3) 4_566
C1 C2 C3 C6 -2.2(5) 4_566
C3 C2 C4 C7 -2.4(5) 2_655
C1 C2 C4 C7 -178.1(3) 2_655
C7 N1 C5 C3 -1.6(5) 2_645
Cu1 N1 C5 C3 173.7(3) 2_645
Cu1 O3 C6 O4 -6.0(10) 3
Cu1 O3 C6 C3 178.0(6) 4_565
C5 N1 C7 C4 3.3(5) 2_645
Cu1 N1 C7 C4 -171.5(3) 2_645
Cu1 O2 C8 N2 173.5(3) .
C10 N2 C8 O2 175.8(4) .
C9 N2 C8 O2 -3.4(6) .
